data_1555170
loop_
_publ_author_name
'Bera, Srikrishna'
'Daniliuc, Constantin G.'
'Studer, Armido'

_publ_section_title
;
 Enantioselective Synthesis of Substituted \d-Lactones by Cooperative
 Oxidative N-Heterocyclic Carbene and Lewis Acid Catalysis.
;
_journal_issue 20
_journal_name_full 'Organic letters'
_journal_page_first 4940
_journal_page_last 4943
_journal_paper_doi 10.1021/acs.orglett.5b01932
_journal_volume 17
_journal_year 2015
_chemical_absolute_configuration ad
_chemical_formula_sum 'C22 H26 O7'
_chemical_formula_weight 402.43
_space_group_crystal_system orthorhombic
_space_group_IT_number 19
_space_group_name_Hall 'P 2ac 2ab'
_space_group_name_H-M_alt 'P 21 21 21'
_atom_sites_solution_hydrogens geom
_cell_angle_alpha 90
_cell_angle_beta 90
_cell_angle_gamma 90
_cell_formula_units_Z 8
_cell_length_a 9.1360(3)
_cell_length_b 10.6809(3)
_cell_length_c 42.2825(12)
_cell_measurement_reflns_used 9827
_cell_measurement_temperature 100.(2)
_cell_measurement_theta_max 68.4074
_cell_measurement_theta_min 4.2693
_cell_volume 4126.0(2)
_computing_cell_refinement 'SAINT V8.34A (Bruker AXS Inc., 2013)'
_computing_data_collection
;
APEX2 v.2014.1-1 (Bruker AXS Inc., 2014)

;
_computing_data_reduction 'SAINT V8.34A (Bruker AXS Inc., 2013)'
_computing_molecular_graphics 'XP (Sheldrick, 2014)'
_computing_publication_material 'SHELXL-2014 (Sheldrick, 2014)'
_computing_structure_refinement 'SHELXL-2014 (Sheldrick, 2014)'
_computing_structure_solution 'SHELXL-2014 (Sheldrick, 2014)'
_diffrn_ambient_temperature 100.(2)
_diffrn_detector_area_resol_mean 10.4167
_diffrn_measured_fraction_theta_full 0.989
_diffrn_measured_fraction_theta_max 0.989
_diffrn_measurement_device_type 'Bruker D8 Venture PHOTON 100 CMOS'
_diffrn_measurement_method 'omega and phi scans'
_diffrn_radiation_monochromator 'MX mirror'
_diffrn_radiation_type 'Cu K\a'
_diffrn_radiation_wavelength 1.54178
_diffrn_reflns_av_R_equivalents 0.0182
_diffrn_reflns_av_unetI/netI 0.0147
_diffrn_reflns_limit_h_max 10
_diffrn_reflns_limit_h_min -10
_diffrn_reflns_limit_k_max 12
_diffrn_reflns_limit_k_min -12
_diffrn_reflns_limit_l_max 50
_diffrn_reflns_limit_l_min -37
_diffrn_reflns_number 28150
_diffrn_reflns_theta_full 68.40
_diffrn_reflns_theta_max 68.40
_diffrn_reflns_theta_min 4.18
_diffrn_source 'Cu ImS'
_diffrn_source_type 'micro focus tube'
_exptl_absorpt_coefficient_mu 0.799
_exptl_absorpt_correction_T_max 0.91
_exptl_absorpt_correction_T_min 0.77
_exptl_absorpt_correction_type multi-scan
_exptl_absorpt_process_details
;
Bruker AXS (2014). SADABS, Version 2014/2, Bruker AXS Inc., Madison, Wisconsin,
USA.
;
_exptl_crystal_colour colourless
_exptl_crystal_density_diffrn 1.296
_exptl_crystal_density_method 'not measured'
_exptl_crystal_description prism
_exptl_crystal_F_000 1712
_exptl_crystal_size_max 0.323
_exptl_crystal_size_mid 0.212
_exptl_crystal_size_min 0.128
_refine_diff_density_max 0.183
_refine_diff_density_min -0.154
_refine_ls_abs_structure_details
;
Flack x determined using 3118 quotients [(I+)-(I-)]/[(I+)+(I-)]
(Parsons, Flack and Wagner, Acta Cryst. B69 (2013) 249-259).
;
_refine_ls_abs_structure_Flack 0.04(2)
_refine_ls_extinction_method none
_refine_ls_goodness_of_fit_ref 1.040
_refine_ls_hydrogen_treatment constr
_refine_ls_matrix_type full
_refine_ls_number_parameters 531
_refine_ls_number_reflns 7405
_refine_ls_number_restraints 0
_refine_ls_restrained_S_all 1.040
_refine_ls_R_factor_all 0.0231
_refine_ls_R_factor_gt 0.0227
_refine_ls_shift/su_max 0.001
_refine_ls_shift/su_mean 0.000
_refine_ls_structure_factor_coef Fsqd
_refine_ls_weighting_details 'w=1/[\s^2^(Fo^2^)+(0.0306P)^2^+0.7306P] where P=(Fo^2^+2Fc^2^)/3'
_refine_ls_weighting_scheme calc
_refine_ls_wR_factor_gt 0.0585
_refine_ls_wR_factor_ref 0.0589
_reflns_number_gt 7295
_reflns_number_total 7405
_reflns_threshold_expression 'I > 2\s(I)'
_cod_data_source_file ol5b01932_si_002.cif
_cod_data_source_block stu7814
_cod_database_code 1555170

loop_
_space_group_symop_operation_xyz
'x, y, z'
'-x+1/2, -y, z+1/2'
'-x, y+1/2, -z+1/2'
'x+1/2, -y+1/2, -z'

loop_
_atom_site_type_symbol
_atom_site_label
_atom_site_fract_x
_atom_site_fract_y
_atom_site_fract_z
_atom_site_U_iso_or_equiv
_atom_site_adp_type
_atom_site_calc_flag
_atom_site_refinement_flags_adp
_atom_site_refinement_flags_posn
_atom_site_occupancy
O O1A 0.66504(13) 0.22869(11) 0.57589(3) 0.0281(2) Uani d . . 1
O O2A 0.73657(15) 0.41506(12) 0.59103(3) 0.0380(3) Uani d . . 1
O O3A 0.95713(14) 0.58470(13) 0.73307(3) 0.0365(3) Uani d . . 1
O O4A 0.44581(13) 0.20760(12) 0.71979(3) 0.0299(3) Uani d . . 1
O O5A 0.67501(12) 0.13148(11) 0.71543(2) 0.0239(2) Uani d . . 1
O O6A 0.71231(12) -0.00474(10) 0.64956(3) 0.0244(2) Uani d . . 1
O O7A 0.49943(12) -0.05752(10) 0.67239(3) 0.0242(2) Uani d . . 1
C C1A 0.65681(18) 0.32787(15) 0.59611(4) 0.0254(3) Uani d . . 1
C C2A 0.55901(17) 0.31634(14) 0.62443(4) 0.0208(3) Uani d . . 1
H H2A 0.5283 0.4018 0.6314 0.025 Uiso calc U R 1
C C3A 0.65303(16) 0.25418(14) 0.65113(3) 0.0185(3) Uani d . . 1
H H3A 0.7306 0.2033 0.6405 0.022 Uiso calc U R 1
C C4A 0.54602(16) 0.15964(13) 0.66790(4) 0.0190(3) Uani d . . 1
C C5A 0.39376(17) 0.18866(15) 0.65424(4) 0.0226(3) Uani d . . 1
H H5A1 0.3317 0.1127 0.6541 0.027 Uiso calc U R 1
H H5A2 0.3443 0.2544 0.6668 0.027 Uiso calc U R 1
C C6A 0.42279(17) 0.23417(14) 0.62042(4) 0.0211(3) Uani d . . 1
H H6A 0.3386 0.2852 0.6126 0.025 Uiso calc U R 1
C C7A 0.45422(17) 0.12859(14) 0.59815(4) 0.0234(3) Uani d . . 1
H H7A 0.3904 0.0584 0.5982 0.028 Uiso calc U R 1
C C8A 0.56598(18) 0.12842(15) 0.57852(4) 0.0259(3) Uani d . . 1
C C9A 0.6071(2) 0.02867(18) 0.55554(4) 0.0383(4) Uani d . . 1
H H9A1 0.5346 -0.0388 0.5563 0.057 Uiso calc U R 1
H H9A2 0.7037 -0.0048 0.561 0.057 Uiso calc U R 1
H H9A3 0.6102 0.064 0.5342 0.057 Uiso calc U R 1
C C10A 0.72993(16) 0.34764(13) 0.67224(3) 0.0190(3) Uani d . . 1
C C11A 0.88030(17) 0.33678(14) 0.67753(3) 0.0200(3) Uani d . . 1
H H11A 0.9336 0.2725 0.6671 0.024 Uiso calc U R 1
C C12A 0.95291(17) 0.41765(15) 0.69760(4) 0.0223(3) Uani d . . 1
H H12A 1.0554 0.4091 0.7007 0.027 Uiso calc U R 1
C C13A 0.87625(18) 0.51155(16) 0.71321(4) 0.0249(3) Uani d . . 1
C C14A 0.72635(18) 0.52481(15) 0.70808(4) 0.0268(4) Uani d . . 1
H H14A 0.6732 0.5891 0.7185 0.032 Uiso calc U R 1
C C15A 0.65529(17) 0.44343(15) 0.68760(4) 0.0224(3) Uani d . . 1
H H15A 0.5533 0.4534 0.684 0.027 Uiso calc U R 1
C C16A 0.8828(3) 0.6838(3) 0.74864(7) 0.0752(10) Uani d . . 1
H H16A 0.8389 0.7396 0.7329 0.113 Uiso calc U R 1
H H16B 0.9524 0.7311 0.7616 0.113 Uiso calc U R 1
H H16C 0.8058 0.6491 0.7622 0.113 Uiso calc U R 1
C C17A 0.54684(17) 0.17066(14) 0.70400(4) 0.0208(3) Uani d . . 1
C C18A 0.6890(2) 0.12301(17) 0.74971(4) 0.0294(4) Uani d . . 1
H H18A 0.6185 0.1804 0.76 0.035 Uiso calc U R 1
H H18B 0.789 0.1476 0.7562 0.035 Uiso calc U R 1
C C19A 0.6592(2) -0.00840(19) 0.75966(4) 0.0375(4) Uani d . . 1
H H19A 0.559 -0.0313 0.7537 0.056 Uiso calc U R 1
H H19B 0.6704 -0.0155 0.7826 0.056 Uiso calc U R 1
H H19C 0.7285 -0.0648 0.7492 0.056 Uiso calc U R 1
C C20A 0.59765(16) 0.02450(14) 0.66142(3) 0.0186(3) Uani d . . 1
C C21A 0.54103(19) -0.18956(14) 0.67040(4) 0.0285(4) Uani d . . 1
H H21A 0.4786 -0.2392 0.6849 0.034 Uiso calc U R 1
H H21B 0.6439 -0.1993 0.6773 0.034 Uiso calc U R 1
C C22A 0.5250(2) -0.23923(16) 0.63725(5) 0.0357(4) Uani d . . 1
H H22A 0.4266 -0.2202 0.6294 0.054 Uiso calc U R 1
H H22B 0.5399 -0.3301 0.6373 0.054 Uiso calc U R 1
H H22C 0.598 -0.1997 0.6235 0.054 Uiso calc U R 1
O O1B 0.18672(12) 0.67092(10) 0.67229(3) 0.0243(2) Uani d . . 1
O O2B 0.27591(13) 0.48886(11) 0.65795(3) 0.0284(3) Uani d . . 1
O O3B 0.40187(12) 0.25484(11) 0.51151(3) 0.0267(2) Uani d . . 1
O O4B -0.04074(12) 0.62905(10) 0.52986(3) 0.0239(2) Uani d . . 1
O O5B 0.17327(12) 0.73369(10) 0.53096(2) 0.0223(2) Uani d . . 1
O O6B 0.21645(12) 0.87756(10) 0.59629(3) 0.0245(2) Uani d . . 1
O O7B 0.00181(12) 0.92228(10) 0.57292(3) 0.0238(2) Uani d . . 1
C C1B 0.18514(17) 0.56854(14) 0.65313(3) 0.0208(3) Uani d . . 1
C C2B 0.07939(16) 0.56523(14) 0.62589(3) 0.0194(3) Uani d . . 1
H H2B 0.0506 0.4763 0.6219 0.023 Uiso calc U R 1
C C3B 0.16400(16) 0.61541(13) 0.59616(3) 0.0180(3) Uani d . . 1
H H3B 0.249 0.6658 0.6039 0.022 Uiso calc U R 1
C C4B 0.05388(16) 0.70813(13) 0.57969(3) 0.0180(3) Uani d . . 1
C C5B -0.09529(16) 0.68061(14) 0.59496(4) 0.0206(3) Uani d . . 1
H H5B1 -0.1589 0.7556 0.5943 0.025 Uiso calc U R 1
H H5B2 -0.1453 0.611 0.5839 0.025 Uiso calc U R 1
C C6B -0.06008(16) 0.64434(14) 0.62928(4) 0.0203(3) Uani d . . 1
H H6B -0.1411 0.5924 0.6383 0.024 Uiso calc U R 1
C C7B -0.03276(17) 0.75613(14) 0.64992(4) 0.0221(3) Uani d . . 1
H H7B -0.101 0.8232 0.6492 0.026 Uiso calc U R 1
C C8B 0.08080(17) 0.76635(14) 0.66901(4) 0.0235(3) Uani d . . 1
C C9B 0.1184(2) 0.87367(17) 0.69000(4) 0.0328(4) Uani d . . 1
H H9B1 0.0438 0.939 0.6879 0.049 Uiso calc U R 1
H H9B2 0.214 0.9075 0.6839 0.049 Uiso calc U R 1
H H9B3 0.1221 0.845 0.712 0.049 Uiso calc U R 1
C C10B 0.22362(16) 0.51283(13) 0.57502(3) 0.0182(3) Uani d . . 1
C C11B 0.13487(16) 0.41928(14) 0.56235(3) 0.0188(3) Uani d . . 1
H H11B 0.0349 0.4153 0.5684 0.023 Uiso calc U R 1
C C12B 0.18924(17) 0.33151(14) 0.54101(4) 0.0205(3) Uani d . . 1
H H12B 0.1264 0.2694 0.5324 0.025 Uiso calc U R 1
C C13B 0.33637(17) 0.33539(14) 0.53237(3) 0.0209(3) Uani d . . 1
C C14B 0.42673(17) 0.42717(14) 0.54521(4) 0.0221(3) Uani d . . 1
H H14B 0.5273 0.4298 0.5396 0.026 Uiso calc U R 1
C C15B 0.37083(17) 0.51456(14) 0.56614(3) 0.0203(3) Uani d . . 1
H H15B 0.4338 0.5769 0.5746 0.024 Uiso calc U R 1
C C16B 0.3145(2) 0.15586(16) 0.49896(4) 0.0305(4) Uani d . . 1
H H16D 0.2771 0.1042 0.5163 0.046 Uiso calc U R 1
H H16E 0.3742 0.1041 0.4848 0.046 Uiso calc U R 1
H H16F 0.2322 0.1913 0.4871 0.046 Uiso calc U R 1
C C17B 0.05229(17) 0.68562(13) 0.54399(4) 0.0191(3) Uani d . . 1
C C18B 0.19825(18) 0.70247(16) 0.49788(4) 0.0258(3) Uani d . . 1
H H18C 0.1619 0.6167 0.4937 0.031 Uiso calc U R 1
H H18D 0.3047 0.7036 0.4935 0.031 Uiso calc U R 1
C C19B 0.1232(2) 0.7920(2) 0.47615(4) 0.0388(5) Uani d . . 1
H H19D 0.017 0.7807 0.4778 0.058 Uiso calc U R 1
H H19E 0.1546 0.7762 0.4544 0.058 Uiso calc U R 1
H H19F 0.1487 0.878 0.4821 0.058 Uiso calc U R 1
C C20B 0.10321(17) 0.84429(14) 0.58471(3) 0.0186(3) Uani d . . 1
C C21B 0.03714(19) 1.05545(14) 0.57418(4) 0.0268(3) Uani d . . 1
H H21C -0.0233 1.101 0.5585 0.032 Uiso calc U R 1
H H21D 0.1413 1.0676 0.5685 0.032 Uiso calc U R 1
C C22B 0.0100(2) 1.10849(16) 0.60650(5) 0.0356(4) Uani d . . 1
H H22D -0.0903 1.0889 0.6131 0.053 Uiso calc U R 1
H H22E 0.0231 1.1995 0.606 0.053 Uiso calc U R 1
H H22F 0.0793 1.0717 0.6216 0.053 Uiso calc U R 1

loop_
_atom_site_aniso_label
_atom_site_aniso_U_11
_atom_site_aniso_U_22
_atom_site_aniso_U_33
_atom_site_aniso_U_12
_atom_site_aniso_U_13
_atom_site_aniso_U_23
O1A 0.0281(6) 0.0323(6) 0.0237(6) -0.0063(5) 0.0016(5) -0.0019(5)
O2A 0.0447(7) 0.0400(7) 0.0294(6) -0.0238(6) -0.0007(5) 0.0055(5)
O3A 0.0262(6) 0.0450(7) 0.0383(7) -0.0088(6) -0.0001(5) -0.0190(6)
O4A 0.0256(6) 0.0360(6) 0.0282(6) 0.0053(5) 0.0066(5) -0.0024(5)
O5A 0.0223(5) 0.0291(6) 0.0201(5) 0.0017(5) -0.0002(4) 0.0028(4)
O6A 0.0206(6) 0.0188(5) 0.0340(6) 0.0017(5) 0.0047(5) 0.0014(5)
O7A 0.0222(5) 0.0171(5) 0.0333(6) -0.0015(4) 0.0039(5) 0.0038(5)
C1A 0.0274(8) 0.0264(8) 0.0224(8) -0.0069(7) -0.0053(6) 0.0033(6)
C2A 0.0245(8) 0.0160(7) 0.0219(7) -0.0015(6) -0.0028(6) 0.0008(6)
C3A 0.0177(7) 0.0166(7) 0.0212(7) 0.0003(6) 0.0018(6) 0.0016(6)
C4A 0.0165(7) 0.0179(7) 0.0226(7) -0.0001(6) 0.0023(6) 0.0017(6)
C5A 0.0164(7) 0.0225(8) 0.0288(8) 0.0008(6) 0.0003(6) 0.0038(6)
C6A 0.0180(7) 0.0188(7) 0.0267(8) -0.0009(6) -0.0023(6) 0.0035(6)
C7A 0.0241(8) 0.0193(7) 0.0267(8) -0.0045(6) -0.0075(6) 0.0017(6)
C8A 0.0282(8) 0.0229(7) 0.0267(8) -0.0007(7) -0.0065(7) -0.0008(6)
C9A 0.0426(11) 0.0376(10) 0.0346(9) 0.0044(9) -0.0056(8) -0.0108(8)
C10A 0.0196(7) 0.0178(7) 0.0194(7) -0.0009(6) 0.0002(6) 0.0032(6)
C11A 0.0196(7) 0.0186(7) 0.0218(7) 0.0008(6) 0.0016(6) 0.0030(6)
C12A 0.0174(7) 0.0268(8) 0.0229(7) -0.0015(6) -0.0014(6) 0.0049(6)
C13A 0.0237(8) 0.0283(8) 0.0226(8) -0.0073(7) 0.0001(6) -0.0030(7)
C14A 0.0237(8) 0.0249(8) 0.0317(9) -0.0014(7) 0.0029(7) -0.0079(7)
C15A 0.0172(7) 0.0235(7) 0.0266(8) -0.0003(6) 0.0004(6) -0.0006(6)
C16A 0.0353(12) 0.096(2) 0.094(2) -0.0134(13) 0.0064(12) -0.0776(18)
C17A 0.0205(7) 0.0160(7) 0.0260(8) -0.0015(6) 0.0022(6) 0.0018(6)
C18A 0.0300(9) 0.0389(9) 0.0194(8) -0.0014(7) -0.0036(7) -0.0013(7)
C19A 0.0413(10) 0.0468(11) 0.0244(9) -0.0036(9) -0.0011(7) 0.0105(8)
C20A 0.0171(7) 0.0192(7) 0.0195(7) -0.0011(6) -0.0018(6) 0.0024(6)
C21A 0.0267(8) 0.0171(7) 0.0415(10) -0.0016(6) 0.0023(7) 0.0055(7)
C22A 0.0332(9) 0.0219(8) 0.0520(11) -0.0023(7) -0.0069(8) -0.0057(8)
O1B 0.0236(5) 0.0258(5) 0.0236(5) 0.0038(5) -0.0018(4) -0.0021(5)
O2B 0.0299(6) 0.0312(6) 0.0242(6) 0.0130(5) -0.0002(5) 0.0022(5)
O3B 0.0264(6) 0.0253(5) 0.0286(6) -0.0006(5) 0.0050(5) -0.0071(5)
O4B 0.0233(6) 0.0234(5) 0.0249(5) -0.0027(5) -0.0050(4) 0.0020(4)
O5B 0.0228(5) 0.0234(5) 0.0206(5) -0.0034(5) 0.0010(4) 0.0026(4)
O6B 0.0221(6) 0.0178(5) 0.0338(6) -0.0028(4) -0.0038(5) 0.0014(4)
O7B 0.0233(5) 0.0159(5) 0.0324(6) -0.0002(4) -0.0029(4) 0.0043(4)
C1B 0.0225(7) 0.0206(7) 0.0194(7) 0.0027(6) 0.0050(6) 0.0026(6)
C2B 0.0224(7) 0.0161(7) 0.0197(7) 0.0006(6) 0.0021(6) 0.0021(6)
C3B 0.0183(7) 0.0162(7) 0.0194(7) -0.0003(6) -0.0016(6) 0.0028(6)
C4B 0.0168(7) 0.0156(7) 0.0216(7) -0.0003(6) -0.0013(6) 0.0021(6)
C5B 0.0171(7) 0.0195(7) 0.0253(8) -0.0011(6) -0.0009(6) 0.0035(6)
C6B 0.0180(7) 0.0193(7) 0.0238(7) -0.0008(6) 0.0027(6) 0.0032(6)
C7B 0.0214(7) 0.0204(7) 0.0244(8) 0.0035(6) 0.0054(6) 0.0014(6)
C8B 0.0252(8) 0.0204(7) 0.0250(8) 0.0022(6) 0.0055(6) 0.0018(6)
C9B 0.0358(10) 0.0268(8) 0.0359(9) -0.0002(8) 0.0022(8) -0.0076(7)
C10B 0.0200(7) 0.0163(7) 0.0181(7) 0.0005(6) -0.0007(6) 0.0043(6)
C11B 0.0180(7) 0.0172(7) 0.0212(7) 0.0007(6) 0.0000(6) 0.0038(6)
C12B 0.0216(7) 0.0174(7) 0.0226(7) -0.0024(6) -0.0020(6) 0.0020(6)
C13B 0.0256(8) 0.0187(7) 0.0184(7) 0.0027(6) 0.0019(6) 0.0009(6)
C14B 0.0186(7) 0.0230(7) 0.0246(8) -0.0001(6) 0.0026(6) 0.0016(6)
C15B 0.0208(7) 0.0180(7) 0.0222(7) -0.0022(6) -0.0024(6) 0.0020(6)
C16B 0.0340(9) 0.0266(8) 0.0310(9) -0.0038(7) 0.0055(7) -0.0097(7)
C17B 0.0199(7) 0.0144(6) 0.0230(7) 0.0011(6) -0.0018(6) 0.0039(6)
C18B 0.0256(8) 0.0324(8) 0.0196(8) 0.0005(7) 0.0022(6) 0.0010(6)
C19B 0.0300(9) 0.0569(12) 0.0294(9) 0.0077(9) 0.0041(7) 0.0164(9)
C20B 0.0191(7) 0.0169(7) 0.0197(7) 0.0002(6) 0.0030(6) 0.0027(6)
C21B 0.0274(8) 0.0136(7) 0.0393(9) 0.0008(6) 0.0011(7) 0.0060(6)
C22B 0.0379(10) 0.0200(8) 0.0489(11) -0.0006(7) 0.0144(8) -0.0033(7)

loop_
_atom_type_symbol
_atom_type_description
_atom_type_scat_dispersion_real
_atom_type_scat_dispersion_imag
_atom_type_scat_source
C C 0.0181 0.0091 'International Tables Vol C Tables 4.2.6.8 and 6.1.1.4'
H H 0.0000 0.0000 'International Tables Vol C Tables 4.2.6.8 and 6.1.1.4'
O O 0.0492 0.0322 'International Tables Vol C Tables 4.2.6.8 and 6.1.1.4'

loop_
_geom_angle_atom_site_label_1
_geom_angle_atom_site_label_2
_geom_angle_atom_site_label_3
_geom_angle
C1A O1A C8A 120.42(13)
C13A O3A C16A 116.96(15)
C17A O5A C18A 117.17(12)
C20A O7A C21A 115.93(12)
O2A C1A O1A 117.17(15)
O2A C1A C2A 124.58(15)
O1A C1A C2A 118.04(13)
C1A C2A C6A 116.27(13)
C1A C2A C3A 106.48(13)
C6A C2A C3A 106.41(12)
C1A C2A H2A 109.2
C6A C2A H2A 109.2
C3A C2A H2A 109.2
C10A C3A C2A 113.61(12)
C10A C3A C4A 116.48(12)
C2A C3A C4A 104.83(12)
C10A C3A H3A 107.1
C2A C3A H3A 107.1
C4A C3A H3A 107.1
C17A C4A C5A 111.32(12)
C17A C4A C20A 104.33(12)
C5A C4A C20A 113.47(12)
C17A C4A C3A 113.38(12)
C5A C4A C3A 105.26(11)
C20A C4A C3A 109.28(12)
C6A C5A C4A 104.94(12)
C6A C5A H5A1 110.8
C4A C5A H5A1 110.8
C6A C5A H5A2 110.8
C4A C5A H5A2 110.8
H5A1 C5A H5A2 108.8
C7A C6A C2A 110.20(13)
C7A C6A C5A 112.40(13)
C2A C6A C5A 102.64(12)
C7A C6A H6A 110.5
C2A C6A H6A 110.5
C5A C6A H6A 110.5
C8A C7A C6A 123.14(14)
C8A C7A H7A 118.4
C6A C7A H7A 118.4
C7A C8A O1A 123.25(15)
C7A C8A C9A 127.45(16)
O1A C8A C9A 109.29(15)
C8A C9A H9A1 109.5
C8A C9A H9A2 109.5
H9A1 C9A H9A2 109.5
C8A C9A H9A3 109.5
H9A1 C9A H9A3 109.5
H9A2 C9A H9A3 109.5
C15A C10A C11A 117.95(14)
C15A C10A C3A 122.24(13)
C11A C10A C3A 119.78(14)
C12A C11A C10A 121.26(15)
C12A C11A H11A 119.4
C10A C11A H11A 119.4
C11A C12A C13A 120.08(14)
C11A C12A H12A 120.0
C13A C12A H12A 120.0
O3A C13A C12A 115.63(14)
O3A C13A C14A 124.74(15)
C12A C13A C14A 119.63(15)
C15A C14A C13A 119.55(15)
C15A C14A H14A 120.2
C13A C14A H14A 120.2
C14A C15A C10A 121.51(15)
C14A C15A H15A 119.2
C10A C15A H15A 119.2
O3A C16A H16A 109.5
O3A C16A H16B 109.5
H16A C16A H16B 109.5
O3A C16A H16C 109.5
H16A C16A H16C 109.5
H16B C16A H16C 109.5
O4A C17A O5A 125.04(14)
O4A C17A C4A 124.99(14)
O5A C17A C4A 109.96(12)
O5A C18A C19A 108.85(14)
O5A C18A H18A 109.9
C19A C18A H18A 109.9
O5A C18A H18B 109.9
C19A C18A H18B 109.9
H18A C18A H18B 108.3
C18A C19A H19A 109.5
C18A C19A H19B 109.5
H19A C19A H19B 109.5
C18A C19A H19C 109.5
H19A C19A H19C 109.5
H19B C19A H19C 109.5
O6A C20A O7A 123.99(14)
O6A C20A C4A 125.68(13)
O7A C20A C4A 110.25(12)
O7A C21A C22A 111.59(14)
O7A C21A H21A 109.3
C22A C21A H21A 109.3
O7A C21A H21B 109.3
C22A C21A H21B 109.3
H21A C21A H21B 108.0
C21A C22A H22A 109.5
C21A C22A H22B 109.5
H22A C22A H22B 109.5
C21A C22A H22C 109.5
H22A C22A H22C 109.5
H22B C22A H22C 109.5
C1B O1B C8B 120.94(12)
C13B O3B C16B 117.42(13)
C17B O5B C18B 115.95(12)
C20B O7B C21B 116.02(12)
O2B C1B O1B 117.35(14)
O2B C1B C2B 123.69(14)
O1B C1B C2B 118.79(13)
C1B C2B C6B 116.67(12)
C1B C2B C3B 106.79(12)
C6B C2B C3B 107.18(11)
C1B C2B H2B 108.7
C6B C2B H2B 108.7
C3B C2B H2B 108.7
C10B C3B C2B 113.73(12)
C10B C3B C4B 115.06(12)
C2B C3B C4B 104.73(11)
C10B C3B H3B 107.7
C2B C3B H3B 107.7
C4B C3B H3B 107.7
C17B C4B C5B 112.11(12)
C17B C4B C20B 106.73(11)
C5B C4B C20B 112.52(12)
C17B C4B C3B 110.12(12)
C5B C4B C3B 105.11(11)
C20B C4B C3B 110.29(12)
C6B C5B C4B 105.03(12)
C6B C5B H5B1 110.7
C4B C5B H5B1 110.7
C6B C5B H5B2 110.7
C4B C5B H5B2 110.7
H5B1 C5B H5B2 108.8
C7B C6B C2B 110.74(12)
C7B C6B C5B 112.57(12)
C2B C6B C5B 102.98(12)
C7B C6B H6B 110.1
C2B C6B H6B 110.1
C5B C6B H6B 110.1
C8B C7B C6B 123.57(14)
C8B C7B H7B 118.2
C6B C7B H7B 118.2
C7B C8B O1B 122.64(14)
C7B C8B C9B 127.56(15)
O1B C8B C9B 109.81(14)
C8B C9B H9B1 109.5
C8B C9B H9B2 109.5
H9B1 C9B H9B2 109.5
C8B C9B H9B3 109.5
H9B1 C9B H9B3 109.5
H9B2 C9B H9B3 109.5
C11B C10B C15B 117.80(14)
C11B C10B C3B 122.41(13)
C15B C10B C3B 119.68(13)
C12B C11B C10B 121.61(13)
C12B C11B H11B 119.2
C10B C11B H11B 119.2
C11B C12B C13B 119.59(14)
C11B C12B H12B 120.2
C13B C12B H12B 120.2
O3B C13B C14B 115.75(14)
O3B C13B C12B 124.86(14)
C14B C13B C12B 119.39(14)
C15B C14B C13B 120.37(14)
C15B C14B H14B 119.8
C13B C14B H14B 119.8
C14B C15B C10B 121.22(14)
C14B C15B H15B 119.4
C10B C15B H15B 119.4
O3B C16B H16D 109.5
O3B C16B H16E 109.5
H16D C16B H16E 109.5
O3B C16B H16F 109.5
H16D C16B H16F 109.5
H16E C16B H16F 109.5
O4B C17B O5B 124.91(14)
O4B C17B C4B 125.23(14)
O5B C17B C4B 109.80(12)
O5B C18B C19B 111.86(14)
O5B C18B H18C 109.2
C19B C18B H18C 109.2
O5B C18B H18D 109.2
C19B C18B H18D 109.2
H18C C18B H18D 107.9
C18B C19B H19D 109.5
C18B C19B H19E 109.5
H19D C19B H19E 109.5
C18B C19B H19F 109.5
H19D C19B H19F 109.5
H19E C19B H19F 109.5
O6B C20B O7B 124.31(14)
O6B C20B C4B 126.15(13)
O7B C20B C4B 109.49(12)
O7B C21B C22B 111.38(13)
O7B C21B H21C 109.4
C22B C21B H21C 109.4
O7B C21B H21D 109.4
C22B C21B H21D 109.4
H21C C21B H21D 108.0
C21B C22B H22D 109.5
C21B C22B H22E 109.5
H22D C22B H22E 109.5
C21B C22B H22F 109.5
H22D C22B H22F 109.5
H22E C22B H22F 109.5

loop_
_geom_bond_atom_site_label_1
_geom_bond_atom_site_label_2
_geom_bond_distance
O1A C1A 1.363(2)
O1A C8A 1.407(2)
O2A C1A 1.202(2)
O3A C13A 1.364(2)
O3A C16A 1.420(3)
O4A C17A 1.2054(19)
O5A C17A 1.3341(19)
O5A C18A 1.4575(19)
O6A C20A 1.2027(19)
O7A C20A 1.3371(19)
O7A C21A 1.4631(19)
C1A C2A 1.499(2)
C2A C6A 1.532(2)
C2A C3A 1.566(2)
C2A H2A 1.0
C3A C10A 1.512(2)
C3A C4A 1.574(2)
C3A H3A 1.0
C4A C17A 1.531(2)
C4A C5A 1.538(2)
C4A C20A 1.543(2)
C5A C6A 1.533(2)
C5A H5A1 0.99
C5A H5A2 0.99
C6A C7A 1.497(2)
C6A H6A 1.0
C7A C8A 1.316(2)
C7A H7A 0.95
C8A C9A 1.490(2)
C9A H9A1 0.98
C9A H9A2 0.98
C9A H9A3 0.98
C10A C15A 1.390(2)
C10A C11A 1.397(2)
C11A C12A 1.381(2)
C11A H11A 0.95
C12A C13A 1.390(2)
C12A H12A 0.95
C13A C14A 1.394(2)
C14A C15A 1.388(2)
C14A H14A 0.95
C15A H15A 0.95
C16A H16A 0.98
C16A H16B 0.98
C16A H16C 0.98
C18A C19A 1.490(3)
C18A H18A 0.99
C18A H18B 0.99
C19A H19A 0.98
C19A H19B 0.98
C19A H19C 0.98
C21A C22A 1.506(3)
C21A H21A 0.99
C21A H21B 0.99
C22A H22A 0.98
C22A H22B 0.98
C22A H22C 0.98
O1B C1B 1.3609(19)
O1B C8B 1.4123(19)
O2B C1B 1.2055(19)
O3B C13B 1.3697(18)
O3B C16B 1.427(2)
O4B C17B 1.2020(19)
O5B C17B 1.3376(19)
O5B C18B 1.4557(18)
O6B C20B 1.1986(19)
O7B C20B 1.3418(18)
O7B C21B 1.4595(18)
C1B C2B 1.504(2)
C2B C6B 1.536(2)
C2B C3B 1.570(2)
C2B H2B 1.0
C3B C10B 1.515(2)
C3B C4B 1.574(2)
C3B H3B 1.0
C4B C17B 1.529(2)
C4B C5B 1.536(2)
C4B C20B 1.537(2)
C5B C6B 1.536(2)
C5B H5B1 0.99
C5B H5B2 0.99
C6B C7B 1.500(2)
C6B H6B 1.0
C7B C8B 1.319(2)
C7B H7B 0.95
C8B C9B 1.490(2)
C9B H9B1 0.98
C9B H9B2 0.98
C9B H9B3 0.98
C10B C11B 1.394(2)
C10B C15B 1.396(2)
C11B C12B 1.393(2)
C11B H11B 0.95
C12B C13B 1.394(2)
C12B H12B 0.95
C13B C14B 1.392(2)
C14B C15B 1.384(2)
C14B H14B 0.95
C15B H15B 0.95
C16B H16D 0.98
C16B H16E 0.98
C16B H16F 0.98
C18B C19B 1.493(2)
C18B H18C 0.99
C18B H18D 0.99
C19B H19D 0.98
C19B H19E 0.98
C19B H19F 0.98
C21B C22B 1.500(3)
C21B H21C 0.99
C21B H21D 0.99
C22B H22D 0.98
C22B H22E 0.98
C22B H22F 0.98

loop_
_geom_hbond_atom_site_label_D
_geom_hbond_atom_site_label_H
_geom_hbond_atom_site_label_A
_geom_hbond_site_symmetry_A
_geom_hbond_distance_DH
_geom_hbond_distance_HA
_geom_hbond_distance_DA
_geom_hbond_angle_DHA
C7A H7A O6B 1_545 0.95 2.50 3.4516(18) 177.5
C16A H16C O4A 3_656 0.98 2.50 3.295(3) 138.1
C18A H18B O3A 3_746 0.99 2.46 3.339(2) 148.2
C19A H19B O2B 3_646 0.98 2.56 3.534(2) 172.6
C22A H22A O6B 1_545 0.98 2.59 3.536(2) 161.0
C22A H22C O6A . 0.98 2.58 3.078(2) 111.8
C7B H7B O6A 1_465 0.95 2.51 3.4567(19) 177.2
C18B H18D O4B 4_566 0.99 2.48 3.209(2) 129.9
C22B H22D O6A 1_465 0.98 2.57 3.489(2) 155.2
C22B H22F O6B . 0.98 2.65 3.135(2) 111.0

loop_
_geom_torsion_atom_site_label_1
_geom_torsion_atom_site_label_2
_geom_torsion_atom_site_label_3
_geom_torsion_atom_site_label_4
_geom_torsion
C8A O1A C1A O2A -174.08(15)
C8A O1A C1A C2A 10.9(2)
O2A C1A C2A C6A 154.32(16)
O1A C1A C2A C6A -31.1(2)
O2A C1A C2A C3A -87.35(19)
O1A C1A C2A C3A 87.23(16)
C1A C2A C3A C10A 91.75(15)
C6A C2A C3A C10A -143.61(13)
C1A C2A C3A C4A -139.99(12)
C6A C2A C3A C4A -15.36(15)
C10A C3A C4A C17A -4.93(18)
C2A C3A C4A C17A -131.43(13)
C10A C3A C4A C5A 116.97(14)
C2A C3A C4A C5A -9.53(15)
C10A C3A C4A C20A -120.84(14)
C2A C3A C4A C20A 112.67(13)
C17A C4A C5A C6A 154.26(12)
C20A C4A C5A C6A -88.41(14)
C3A C4A C5A C6A 31.03(15)
C1A C2A C6A C7A 32.74(18)
C3A C2A C6A C7A -85.63(15)
C1A C2A C6A C5A 152.65(13)
C3A C2A C6A C5A 34.28(15)
C4A C5A C6A C7A 77.91(15)
C4A C5A C6A C2A -40.46(15)
C2A C6A C7A C8A -17.7(2)
C5A C6A C7A C8A -131.55(16)
C6A C7A C8A O1A -1.7(2)
C6A C7A C8A C9A 179.90(16)
C1A O1A C8A C7A 6.1(2)
C1A O1A C8A C9A -175.21(14)
C2A C3A C10A C15A 53.78(19)
C4A C3A C10A C15A -68.22(19)
C2A C3A C10A C11A -128.15(14)
C4A C3A C10A C11A 109.86(15)
C15A C10A C11A C12A 0.6(2)
C3A C10A C11A C12A -177.55(13)
C10A C11A C12A C13A 0.5(2)
C16A O3A C13A C12A 178.2(2)
C16A O3A C13A C14A -2.2(3)
C11A C12A C13A O3A 178.53(14)
C11A C12A C13A C14A -1.1(2)
O3A C13A C14A C15A -179.08(16)
C12A C13A C14A C15A 0.5(2)
C13A C14A C15A C10A 0.7(3)
C11A C10A C15A C14A -1.2(2)
C3A C10A C15A C14A 176.90(14)
C18A O5A C17A O4A 5.4(2)
C18A O5A C17A C4A -173.62(13)
C5A C4A C17A O4A -6.0(2)
C20A C4A C17A O4A -128.74(16)
C3A C4A C17A O4A 112.47(17)
C5A C4A C17A O5A 173.04(12)
C20A C4A C17A O5A 50.29(15)
C3A C4A C17A O5A -68.51(15)
C17A O5A C18A C19A 96.11(17)
C21A O7A C20A O6A 2.3(2)
C21A O7A C20A C4A -174.59(13)
C17A C4A C20A O6A -111.40(16)
C5A C4A C20A O6A 127.27(16)
C3A C4A C20A O6A 10.1(2)
C17A C4A C20A O7A 65.44(15)
C5A C4A C20A O7A -55.89(16)
C3A C4A C20A O7A -173.01(12)
C20A O7A C21A C22A -77.04(17)
C8B O1B C1B O2B -177.62(13)
C8B O1B C1B C2B 7.0(2)
O2B C1B C2B C6B 159.08(14)
O1B C1B C2B C6B -25.83(19)
O2B C1B C2B C3B -81.13(18)
O1B C1B C2B C3B 93.96(15)
C1B C2B C3B C10B 97.98(14)
C6B C2B C3B C10B -136.29(13)
C1B C2B C3B C4B -135.57(12)
C6B C2B C3B C4B -9.84(15)
C10B C3B C4B C17B -9.62(17)
C2B C3B C4B C17B -135.24(12)
C10B C3B C4B C5B 111.32(13)
C2B C3B C4B C5B -14.30(15)
C10B C3B C4B C20B -127.16(13)
C2B C3B C4B C20B 107.22(13)
C17B C4B C5B C6B 153.05(12)
C20B C4B C5B C6B -86.62(14)
C3B C4B C5B C6B 33.43(15)
C1B C2B C6B C7B 29.09(17)
C3B C2B C6B C7B -90.49(14)
C1B C2B C6B C5B 149.65(13)
C3B C2B C6B C5B 30.07(15)
C4B C5B C6B C7B 79.99(15)
C4B C5B C6B C2B -39.31(14)
C2B C6B C7B C8B -16.8(2)
C5B C6B C7B C8B -131.49(16)
C6B C7B C8B O1B -1.3(2)
C6B C7B C8B C9B 179.12(15)
C1B O1B C8B C7B 7.3(2)
C1B O1B C8B C9B -173.05(13)
C2B C3B C10B C11B 55.38(18)
C4B C3B C10B C11B -65.44(18)
C2B C3B C10B C15B -128.45(14)
C4B C3B C10B C15B 110.73(15)
C15B C10B C11B C12B -1.3(2)
C3B C10B C11B C12B 174.91(13)
C10B C11B C12B C13B 1.1(2)
C16B O3B C13B C14B 177.16(14)
C16B O3B C13B C12B -3.3(2)
C11B C12B C13B O3B -179.56(14)
C11B C12B C13B C14B -0.1(2)
O3B C13B C14B C15B 178.94(13)
C12B C13B C14B C15B -0.6(2)
C13B C14B C15B C10B 0.3(2)
C11B C10B C15B C14B 0.6(2)
C3B C10B C15B C14B -175.69(13)
C18B O5B C17B O4B -6.6(2)
C18B O5B C17B C4B 170.74(12)
C5B C4B C17B O4B -14.8(2)
C20B C4B C17B O4B -138.46(15)
C3B C4B C17B O4B 101.83(17)
C5B C4B C17B O5B 167.83(12)
C20B C4B C17B O5B 44.19(15)
C3B C4B C17B O5B -75.52(14)
C17B O5B C18B C19B 87.06(17)
C21B O7B C20B O6B 1.2(2)
C21B O7B C20B C4B -176.41(12)
C17B C4B C20B O6B -111.91(16)
C5B C4B C20B O6B 124.71(16)
C3B C4B C20B O6B 7.7(2)
C17B C4B C20B O7B 65.68(15)
C5B C4B C20B O7B -57.69(15)
C3B C4B C20B O7B -174.71(12)
C20B O7B C21B C22B -79.70(17)
